data_2206654
loop_
_publ_author_name
'Li, Zong-Xiao'
'Zhang, Xin-Li'

_publ_section_title
;
 Bis[4-chloro-2-(cyclohexyliminomethyl)phenolato]cobalt(II)
;
_journal_coeditor_code CI6623
_journal_issue 9
_journal_name_full 'Acta Crystallographica Section E'
_journal_page_first o2806
_journal_page_last o2807
_journal_paper_doi 10.1107/S1600536805024384
_journal_volume 61
_journal_year 2005
_chemical_formula_iupac '[Co (C13 H15 Cl1 N1 O1)2]'
_chemical_formula_moiety 'C26 H30 Cl2 Co N2 O2'
_chemical_formula_sum 'C26 H30 Cl2 Co N2 O2'
_chemical_formula_weight 532.35
_chemical_name_systematic
;
Bis[4-chloro-2-(cyclohexyliminomethyl)phenolato]cobalt(II)
;
_space_group_IT_number 61
_symmetry_cell_setting orthorhombic
_symmetry_space_group_name_Hall '-P 2ac 2ab'
_symmetry_space_group_name_H-M 'P b c a'
_atom_sites_solution_hydrogens geom
_atom_sites_solution_primary direct
_atom_sites_solution_secondary difmap
_audit_creation_method SHELXL-97
_cell_angle_alpha 90.00
_cell_angle_beta 90.00
_cell_angle_gamma 90.00
_cell_formula_units_Z 8
_cell_length_a 14.860(3)
_cell_length_b 13.560(2)
_cell_length_c 24.959(5)
_cell_measurement_reflns_used 26
_cell_measurement_temperature 296(2)
_cell_measurement_theta_max 13.46
_cell_measurement_theta_min 2.61
_cell_volume 5029.3(16)
_computing_cell_refinement XSCANS
_computing_data_collection 'XSCANS (Siemens, 1995)'
_computing_data_reduction 'SHELXTL (Siemens, 1995)'
_computing_molecular_graphics SHELXTL
_computing_publication_material SHELXL97
_computing_structure_refinement 'SHELXL97 (Sheldrick, 1997)'
_computing_structure_solution 'SHELXS97 (Sheldrick, 1997)'
_diffrn_ambient_temperature 296(2)
_diffrn_measured_fraction_theta_full 1.000
_diffrn_measured_fraction_theta_max 1.000
_diffrn_measurement_device_type 'Siemens P4'
_diffrn_measurement_method \w
_diffrn_radiation_monochromator graphite
_diffrn_radiation_source 'normal-focus sealed tube'
_diffrn_radiation_type MoK\a
_diffrn_radiation_wavelength 0.71073
_diffrn_reflns_av_R_equivalents 0.0159
_diffrn_reflns_av_sigmaI/netI 0.0598
_diffrn_reflns_limit_h_max 18
_diffrn_reflns_limit_h_min 0
_diffrn_reflns_limit_k_max 16
_diffrn_reflns_limit_k_min 0
_diffrn_reflns_limit_l_max 1
_diffrn_reflns_limit_l_min -30
_diffrn_reflns_number 5644
_diffrn_reflns_theta_full 25.50
_diffrn_reflns_theta_max 25.50
_diffrn_reflns_theta_min 1.63
_diffrn_standards_decay_% 3.12
_diffrn_standards_interval_count 97
_diffrn_standards_number 3
_exptl_absorpt_coefficient_mu 0.921
_exptl_absorpt_correction_T_max 0.655
_exptl_absorpt_correction_T_min 0.614
_exptl_absorpt_correction_type psi-scan
_exptl_absorpt_process_details '(XSCANS; Siemens, 1995)'
_exptl_crystal_colour brown
_exptl_crystal_density_diffrn 1.406
_exptl_crystal_density_method 'not measured'
_exptl_crystal_description Block
_exptl_crystal_F_000 2216
_exptl_crystal_size_max 0.54
_exptl_crystal_size_mid 0.50
_exptl_crystal_size_min 0.46
_refine_diff_density_max 0.242
_refine_diff_density_min -0.248
_refine_ls_extinction_coef 0.00173(11)
_refine_ls_extinction_expression Fc^*^=kFc[1+0.001xFc^2^\l^3^/sin(2\q)]^-1/4^
_refine_ls_extinction_method SHELXL97
_refine_ls_goodness_of_fit_ref 0.846
_refine_ls_hydrogen_treatment constr
_refine_ls_matrix_type full
_refine_ls_number_parameters 299
_refine_ls_number_reflns 4679
_refine_ls_number_restraints 0
_refine_ls_restrained_S_all 0.846
_refine_ls_R_factor_all 0.0727
_refine_ls_R_factor_gt 0.0345
_refine_ls_shift/su_max 0.001
_refine_ls_shift/su_mean 0.000
_refine_ls_structure_factor_coef Fsqd
_refine_ls_weighting_details 'calc w = 1/[\s^2^(Fo^2^)+(0.0289P)^2^] where P = (Fo^2^+2Fc^2^)/3'
_refine_ls_weighting_scheme calc
_refine_ls_wR_factor_gt 0.0631
_refine_ls_wR_factor_ref 0.0690
_reflns_number_gt 2714
_reflns_number_total 4679
_reflns_threshold_expression I>2\s(I)
_cod_data_source_file ci6623.cif
_cod_data_source_block I
_cod_depositor_comments
;
The following automatic conversions were performed:
'_symmetry_cell_setting' value 'Orthorhombic' changed to 'orthorhombic'
according to '/home/saulius/struct/CIF-dictionaries/cif_core.dic'
dictionary named 'cif_core.dic' version 2.4.1 from 2010-06-29.

Automatic conversion script
Id: cif_fix_enum 1527 2010-12-29 10:47:43Z saulius 

The following automatic conversions were performed:

'_symmetry_cell_setting' value 'Orthorhombic' changed to
'orthorhombic' according to
/home/saulius/struct/CIF-dictionaries/cif_core.dic dictionary named
'cif_core.dic' version 2.4.1 from 2010-06-29.

Automatic conversion script
Id: cif_fix_values 1715 2011-07-08 13:25:40Z adriana 
;
_cod_database_code 2206654
_cod_database_fobs_code 2206654

loop_
_symmetry_equiv_pos_as_xyz
'x, y, z'
'-x+1/2, -y, z+1/2'
'-x, y+1/2, -z+1/2'
'x+1/2, -y+1/2, -z'
'-x, -y, -z'
'x-1/2, y, -z-1/2'
'x, -y-1/2, z-1/2'
'-x-1/2, y-1/2, z'

loop_
_atom_site_label
_atom_site_fract_x
_atom_site_fract_y
_atom_site_fract_z
_atom_site_U_iso_or_equiv
_atom_site_adp_type
_atom_site_calc_flag
_atom_site_refinement_flags
_atom_site_occupancy
_atom_site_type_symbol
Co 0.63854(2) 0.41981(2) 0.194394(14) 0.04493(12) Uani d . 1 Co
Cl1 0.82530(5) 0.73643(6) 0.39613(3) 0.0703(2) Uani d . 1 Cl
Cl2 0.38901(7) 0.11255(7) 0.01147(3) 0.0945(3) Uani d . 1 Cl
O1 0.71336(11) 0.41088(12) 0.25667(7) 0.0503(5) Uani d . 1 O
O2 0.65654(11) 0.33559(13) 0.13404(7) 0.0557(5) Uani d . 1 O
N1 0.67095(13) 0.56053(14) 0.17894(8) 0.0435(5) Uani d . 1 N
N2 0.51242(13) 0.37587(14) 0.20831(8) 0.0399(5) Uani d . 1 N
C1 0.73740(16) 0.4873(2) 0.28569(11) 0.0452(7) Uani d . 1 C
C2 0.76704(18) 0.4712(2) 0.33880(10) 0.0531(7) Uani d . 1 C
H2 0.7687 0.4069 0.3518 0.064 Uiso calc R 1 H
C3 0.79310(17) 0.5455(2) 0.37155(11) 0.0537(7) Uani d . 1 C
H3 0.8111 0.5320 0.4065 0.064 Uiso calc R 1 H
C4 0.79290(17) 0.64189(19) 0.35281(10) 0.0471(7) Uani d . 1 C
C5 0.76656(15) 0.66207(18) 0.30150(10) 0.0450(7) Uani d . 1 C
H5 0.7680 0.7266 0.2890 0.054 Uiso calc R 1 H
C6 0.73733(15) 0.58588(19) 0.26765(9) 0.0409(6) Uani d . 1 C
C7 0.70936(16) 0.61490(18) 0.21414(10) 0.0447(7) Uani d . 1 C
H7 0.7205 0.6799 0.2044 0.054 Uiso calc R 1 H
C8 0.65225(17) 0.60364(18) 0.12573(10) 0.0488(7) Uani d . 1 C
H8 0.6612 0.6752 0.1276 0.059 Uiso calc R 1 H
C9 0.55530(16) 0.58311(19) 0.11033(10) 0.0516(7) Uani d . 1 C
H9A 0.5154 0.6154 0.1356 0.062 Uiso calc R 1 H
H9B 0.5440 0.5127 0.1121 0.062 Uiso calc R 1 H
C10 0.53540(19) 0.6201(2) 0.05396(10) 0.0588(8) Uani d . 1 C
H10A 0.4737 0.6043 0.0445 0.071 Uiso calc R 1 H
H10B 0.5422 0.6912 0.0528 0.071 Uiso calc R 1 H
C11 0.59865(19) 0.5731(2) 0.01400(11) 0.0634(8) Uani d . 1 C
H11A 0.5857 0.5980 -0.0216 0.076 Uiso calc R 1 H
H11B 0.5896 0.5023 0.0138 0.076 Uiso calc R 1 H
C12 0.69579(19) 0.5959(2) 0.02839(10) 0.0677(9) Uani d . 1 C
H12A 0.7059 0.6664 0.0259 0.081 Uiso calc R 1 H
H12B 0.7355 0.5636 0.0030 0.081 Uiso calc R 1 H
C13 0.71766(17) 0.5607(2) 0.08501(10) 0.0585(8) Uani d . 1 C
H13A 0.7147 0.4893 0.0863 0.070 Uiso calc R 1 H
H13B 0.7785 0.5804 0.0942 0.070 Uiso calc R 1 H
C14 0.59321(18) 0.29112(18) 0.10745(11) 0.0454(7) Uani d . 1 C
C15 0.61375(19) 0.24804(19) 0.05715(11) 0.0567(7) Uani d . 1 C
H15 0.6711 0.2568 0.0430 0.068 Uiso calc R 1 H
C16 0.5529(2) 0.1944(2) 0.02886(11) 0.0615(8) Uani d . 1 C
H16 0.5697 0.1656 -0.0034 0.074 Uiso calc R 1 H
C17 0.4664(2) 0.1824(2) 0.04763(11) 0.0580(8) Uani d . 1 C
C18 0.44145(19) 0.22475(19) 0.09500(10) 0.0530(7) Uani d . 1 C
H18 0.3829 0.2168 0.1074 0.064 Uiso calc R 1 H
C19 0.50304(17) 0.28017(17) 0.12527(10) 0.0420(6) Uani d . 1 C
C20 0.47033(17) 0.31970(18) 0.17518(10) 0.0447(7) Uani d . 1 C
H20 0.4118 0.3026 0.1846 0.054 Uiso calc R 1 H
C21 0.46478(17) 0.40225(17) 0.25813(10) 0.0433(7) Uani d . 1 C
H21 0.4005 0.3887 0.2532 0.052 Uiso calc R 1 H
C22 0.47647(17) 0.51117(18) 0.26959(10) 0.0503(7) Uani d . 1 C
H22A 0.4501 0.5494 0.2408 0.060 Uiso calc R 1 H
H22B 0.5401 0.5269 0.2714 0.060 Uiso calc R 1 H
C23 0.4314(2) 0.5383(2) 0.32244(11) 0.0650(9) Uani d . 1 C
H23A 0.4415 0.6076 0.3299 0.078 Uiso calc R 1 H
H23B 0.3670 0.5278 0.3195 0.078 Uiso calc R 1 H
C24 0.4682(2) 0.4770(2) 0.36781(11) 0.0714(9) Uani d . 1 C
H24A 0.4377 0.4945 0.4008 0.086 Uiso calc R 1 H
H24B 0.5318 0.4907 0.3723 0.086 Uiso calc R 1 H
C25 0.4549(2) 0.3687(2) 0.35657(11) 0.0728(9) Uani d . 1 C
H25A 0.3911 0.3542 0.3550 0.087 Uiso calc R 1 H
H25B 0.4808 0.3302 0.3855 0.087 Uiso calc R 1 H
C26 0.4991(2) 0.33962(19) 0.30381(10) 0.0598(8) Uani d . 1 C
H26A 0.5638 0.3474 0.3068 0.072 Uiso calc R 1 H
H26B 0.4865 0.2708 0.2964 0.072 Uiso calc R 1 H

loop_
_atom_site_aniso_label
_atom_site_aniso_U_11
_atom_site_aniso_U_22
_atom_site_aniso_U_33
_atom_site_aniso_U_12
_atom_site_aniso_U_13
_atom_site_aniso_U_23
Co 0.04041(19) 0.0410(2) 0.0534(2) -0.00235(18) -0.00013(19) 0.00394(19)
Cl1 0.0824(5) 0.0683(5) 0.0601(5) -0.0014(4) -0.0217(4) -0.0054(4)
Cl2 0.1173(8) 0.1036(7) 0.0626(5) -0.0232(6) -0.0108(5) -0.0264(5)
O1 0.0528(11) 0.0401(10) 0.0579(12) -0.0023(9) -0.0132(9) 0.0076(10)
O2 0.0473(11) 0.0513(11) 0.0685(13) -0.0022(10) 0.0125(10) -0.0097(10)
N1 0.0415(12) 0.0433(13) 0.0455(13) -0.0024(10) -0.0078(10) 0.0080(11)
N2 0.0417(12) 0.0376(11) 0.0404(13) -0.0031(10) 0.0026(11) -0.0020(10)
C1 0.0330(15) 0.0505(17) 0.0521(17) 0.0020(13) -0.0017(14) 0.0060(15)
C2 0.0549(19) 0.0480(17) 0.0564(19) 0.0009(15) -0.0078(16) 0.0179(15)
C3 0.0525(17) 0.0658(19) 0.0429(17) -0.0008(15) -0.0092(14) 0.0126(16)
C4 0.0421(16) 0.0509(18) 0.0484(17) -0.0003(14) -0.0057(14) 0.0016(14)
C5 0.0409(16) 0.0428(15) 0.0515(17) 0.0005(13) -0.0053(14) 0.0067(15)
C6 0.0321(14) 0.0446(15) 0.0460(15) 0.0010(13) -0.0027(12) 0.0112(14)
C7 0.0416(15) 0.0400(15) 0.0524(17) -0.0023(13) -0.0053(14) 0.0075(14)
C8 0.0554(18) 0.0412(16) 0.0499(17) -0.0058(14) -0.0153(15) 0.0088(13)
C9 0.0494(17) 0.0489(16) 0.0565(18) 0.0054(15) -0.0082(14) 0.0002(15)
C10 0.0592(19) 0.0594(18) 0.0578(19) 0.0023(15) -0.0206(16) -0.0025(16)
C11 0.073(2) 0.066(2) 0.0513(18) -0.0077(18) -0.0160(17) 0.0005(16)
C12 0.065(2) 0.088(2) 0.0507(18) -0.0110(18) -0.0058(16) 0.0084(18)
C13 0.0420(16) 0.078(2) 0.0559(18) -0.0110(15) -0.0053(14) 0.0203(16)
C14 0.0524(18) 0.0344(15) 0.0496(18) 0.0059(14) 0.0064(15) 0.0049(14)
C15 0.0640(19) 0.0519(17) 0.0540(18) 0.0095(17) 0.0160(17) 0.0012(15)
C16 0.089(2) 0.0555(19) 0.0405(18) 0.0134(18) 0.0092(18) -0.0018(15)
C17 0.080(2) 0.0512(18) 0.0431(18) -0.0006(17) -0.0054(17) -0.0011(15)
C18 0.0592(18) 0.0536(18) 0.0464(18) -0.0041(15) 0.0038(15) 0.0009(15)
C19 0.0496(16) 0.0378(15) 0.0385(15) 0.0006(13) 0.0050(14) 0.0002(13)
C20 0.0424(16) 0.0424(15) 0.0492(17) -0.0014(13) 0.0075(14) 0.0031(14)
C21 0.0373(14) 0.0496(17) 0.0429(16) -0.0031(13) 0.0055(13) -0.0075(14)
C22 0.0496(17) 0.0463(16) 0.0549(18) 0.0016(14) 0.0012(14) -0.0005(14)
C23 0.072(2) 0.0540(18) 0.069(2) 0.0061(16) 0.0035(18) -0.0202(17)
C24 0.075(2) 0.091(3) 0.0483(19) 0.005(2) 0.0001(18) -0.0150(19)
C25 0.094(2) 0.075(2) 0.0491(19) 0.012(2) 0.0142(18) 0.0079(18)
C26 0.081(2) 0.0477(16) 0.0504(18) 0.0075(16) 0.0089(17) 0.0062(16)

loop_
_atom_type_symbol
_atom_type_description
_atom_type_scat_dispersion_real
_atom_type_scat_dispersion_imag
_atom_type_scat_source
C C 0.0033 0.0016 'International Tables Vol C Tables 4.2.6.8 and 6.1.1.4'
H H 0.0000 0.0000 'International Tables Vol C Tables 4.2.6.8 and 6.1.1.4'
N N 0.0061 0.0033 'International Tables Vol C Tables 4.2.6.8 and 6.1.1.4'
O O 0.0106 0.0060 'International Tables Vol C Tables 4.2.6.8 and 6.1.1.4'
Cl Cl 0.1484 0.1585 'International Tables Vol C Tables 4.2.6.8 and 6.1.1.4'
Co Co 0.3494 0.9721 'International Tables Vol C Tables 4.2.6.8 and 6.1.1.4'

loop_
_geom_angle_atom_site_label_1
_geom_angle_atom_site_label_2
_geom_angle_atom_site_label_3
_geom_angle
_geom_angle_publ_flag
O2 Co O1 121.42(8) y
O2 Co N2 95.18(8) y
O1 Co N2 112.63(8) y
O2 Co N1 112.57(8) y
O1 Co N1 94.41(8) y
N2 Co N1 122.87(8) y
C1 O1 Co 123.75(15) ?
C14 O2 Co 125.36(16) ?
C7 N1 C8 118.2(2) ?
C7 N1 Co 121.51(17) ?
C8 N1 Co 120.28(15) ?
C20 N2 C21 116.9(2) ?
C20 N2 Co 121.41(17) ?
C21 N2 Co 121.66(16) ?
O1 C1 C6 124.8(2) ?
O1 C1 C2 118.7(2) ?
C6 C1 C2 116.5(3) ?
C3 C2 C1 122.7(3) ?
C3 C2 H2 118.6 ?
C1 C2 H2 118.6 ?
C2 C3 C4 119.8(2) ?
C2 C3 H3 120.1 ?
C4 C3 H3 120.1 ?
C5 C4 C3 120.3(2) ?
C5 C4 Cl1 120.8(2) ?
C3 C4 Cl1 118.8(2) ?
C4 C5 C6 120.3(2) ?
C4 C5 H5 119.8 ?
C6 C5 H5 119.8 ?
C5 C6 C1 120.4(2) ?
C5 C6 C7 116.3(2) ?
C1 C6 C7 123.4(2) ?
N1 C7 C6 127.0(2) ?
N1 C7 H7 116.5 ?
C6 C7 H7 116.5 ?
N1 C8 C9 109.5(2) ?
N1 C8 C13 109.2(2) ?
C9 C8 C13 111.5(2) ?
N1 C8 H8 108.8 ?
C9 C8 H8 108.8 ?
C13 C8 H8 108.8 ?
C8 C9 C10 111.0(2) ?
C8 C9 H9A 109.4 ?
C10 C9 H9A 109.4 ?
C8 C9 H9B 109.4 ?
C10 C9 H9B 109.4 ?
H9A C9 H9B 108.0 ?
C11 C10 C9 110.5(2) ?
C11 C10 H10A 109.6 ?
C9 C10 H10A 109.6 ?
C11 C10 H10B 109.6 ?
C9 C10 H10B 109.6 ?
H10A C10 H10B 108.1 ?
C10 C11 C12 110.4(2) ?
C10 C11 H11A 109.6 ?
C12 C11 H11A 109.6 ?
C10 C11 H11B 109.6 ?
C12 C11 H11B 109.6 ?
H11A C11 H11B 108.1 ?
C11 C12 C13 111.0(2) ?
C11 C12 H12A 109.4 ?
C13 C12 H12A 109.4 ?
C11 C12 H12B 109.4 ?
C13 C12 H12B 109.4 ?
H12A C12 H12B 108.0 ?
C8 C13 C12 111.3(2) ?
C8 C13 H13A 109.4 ?
C12 C13 H13A 109.4 ?
C8 C13 H13B 109.4 ?
C12 C13 H13B 109.4 ?
H13A C13 H13B 108.0 ?
O2 C14 C15 119.2(2) ?
O2 C14 C19 124.9(2) ?
C15 C14 C19 115.9(3) ?
C16 C15 C14 122.5(3) ?
C16 C15 H15 118.8 ?
C14 C15 H15 118.8 ?
C15 C16 C17 120.5(3) ?
C15 C16 H16 119.7 ?
C17 C16 H16 119.7 ?
C18 C17 C16 119.8(3) ?
C18 C17 Cl2 119.9(2) ?
C16 C17 Cl2 120.3(2) ?
C17 C18 C19 120.9(3) ?
C17 C18 H18 119.5 ?
C19 C18 H18 119.5 ?
C18 C19 C14 120.2(2) ?
C18 C19 C20 116.4(2) ?
C14 C19 C20 123.4(2) ?
N2 C20 C19 127.7(2) ?
N2 C20 H20 116.1 ?
C19 C20 H20 116.1 ?
N2 C21 C26 109.76(19) ?
N2 C21 C22 109.9(2) ?
C26 C21 C22 111.5(2) ?
N2 C21 H21 108.5 ?
C26 C21 H21 108.5 ?
C22 C21 H21 108.5 ?
C21 C22 C23 110.4(2) ?
C21 C22 H22A 109.6 ?
C23 C22 H22A 109.6 ?
C21 C22 H22B 109.6 ?
C23 C22 H22B 109.6 ?
H22A C22 H22B 108.1 ?
C24 C23 C22 110.9(2) ?
C24 C23 H23A 109.5 ?
C22 C23 H23A 109.5 ?
C24 C23 H23B 109.5 ?
C22 C23 H23B 109.5 ?
H23A C23 H23B 108.0 ?
C23 C24 C25 110.5(2) ?
C23 C24 H24A 109.6 ?
C25 C24 H24A 109.6 ?
C23 C24 H24B 109.6 ?
C25 C24 H24B 109.6 ?
H24A C24 H24B 108.1 ?
C24 C25 C26 110.9(2) ?
C24 C25 H25A 109.5 ?
C26 C25 H25A 109.5 ?
C24 C25 H25B 109.5 ?
C26 C25 H25B 109.5 ?
H25A C25 H25B 108.1 ?
C21 C26 C25 111.2(2) ?
C21 C26 H26A 109.4 ?
C25 C26 H26A 109.4 ?
C21 C26 H26B 109.4 ?
C25 C26 H26B 109.4 ?
H26A C26 H26B 108.0 ?

loop_
_geom_bond_atom_site_label_1
_geom_bond_atom_site_label_2
_geom_bond_distance
_geom_bond_publ_flag
Co O2 1.9092(18) y
Co O1 1.9149(16) y
Co N2 1.997(2) y
Co N1 2.0055(19) y
Cl1 C4 1.745(3) ?
Cl2 C17 1.742(3) ?
O1 C1 1.314(3) ?
O2 C14 1.300(3) ?
N1 C7 1.281(3) ?
N1 C8 1.477(3) ?
N2 C20 1.287(3) ?
N2 C21 1.475(3) ?
C1 C6 1.411(3) ?
C1 C2 1.414(3) ?
C2 C3 1.354(3) ?
C2 H2 0.93 ?
C3 C4 1.389(3) ?
C3 H3 0.93 ?
C4 C5 1.367(3) ?
C5 C6 1.403(3) ?
C5 H5 0.93 ?
C6 C7 1.453(3) ?
C7 H7 0.93 ?
C8 C9 1.517(3) ?
C8 C13 1.522(3) ?
C8 H8 0.98 ?
C9 C10 1.523(3) ?
C9 H9A 0.97 ?
C9 H9B 0.97 ?
C10 C11 1.511(3) ?
C10 H10A 0.97 ?
C10 H10B 0.97 ?
C11 C12 1.519(4) ?
C11 H11A 0.97 ?
C11 H11B 0.97 ?
C12 C13 1.527(3) ?
C12 H12A 0.97 ?
C12 H12B 0.97 ?
C13 H13A 0.97 ?
C13 H13B 0.97 ?
C14 C15 1.418(3) ?
C14 C19 1.419(3) ?
C15 C16 1.358(3) ?
C15 H15 0.93 ?
C16 C17 1.378(4) ?
C16 H16 0.93 ?
C17 C18 1.366(3) ?
C18 C19 1.405(3) ?
C18 H18 0.93 ?
C19 C20 1.441(3) ?
C20 H20 0.93 ?
C21 C26 1.510(3) ?
C21 C22 1.514(3) ?
C21 H21 0.98 ?
C22 C23 1.525(3) ?
C22 H22A 0.97 ?
C22 H22B 0.97 ?
C23 C24 1.507(4) ?
C23 H23A 0.97 ?
C23 H23B 0.97 ?
C24 C25 1.508(4) ?
C24 H24A 0.97 ?
C24 H24B 0.97 ?
C25 C26 1.523(3) ?
C25 H25A 0.97 ?
C25 H25B 0.97 ?
C26 H26A 0.97 ?
C26 H26B 0.97 ?

loop_
_geom_torsion_atom_site_label_1
_geom_torsion_atom_site_label_2
_geom_torsion_atom_site_label_3
_geom_torsion_atom_site_label_4
_geom_torsion
O2 Co O1 C1 144.70(18)
N2 Co O1 C1 -103.62(19)
N1 Co O1 C1 24.8(2)
O1 Co O2 C14 136.37(19)
N2 Co O2 C14 15.8(2)
N1 Co O2 C14 -113.06(19)
O2 Co N1 C7 -142.23(19)
O1 Co N1 C7 -15.5(2)
N2 Co N1 C7 105.1(2)
O2 Co N1 C8 36.65(19)
O1 Co N1 C8 163.40(17)
N2 Co N1 C8 -75.99(19)
O2 Co N2 C20 -8.71(19)
O1 Co N2 C20 -135.94(18)
N1 Co N2 C20 112.44(19)
O2 Co N2 C21 168.30(17)
O1 Co N2 C21 41.08(19)
N1 Co N2 C21 -70.54(19)
Co O1 C1 C6 -21.1(3)
Co O1 C1 C2 159.91(17)
O1 C1 C2 C3 180.0(2)
C6 C1 C2 C3 0.9(4)
C1 C2 C3 C4 -1.2(4)
C2 C3 C4 C5 0.0(4)
C2 C3 C4 Cl1 179.1(2)
C3 C4 C5 C6 1.6(4)
Cl1 C4 C5 C6 -177.54(18)
C4 C5 C6 C1 -1.9(4)
C4 C5 C6 C7 179.0(2)
O1 C1 C6 C5 -178.3(2)
C2 C1 C6 C5 0.7(4)
O1 C1 C6 C7 0.6(4)
C2 C1 C6 C7 179.7(2)
C8 N1 C7 C6 -176.9(2)
Co N1 C7 C6 2.0(3)
C5 C6 C7 N1 -171.4(2)
C1 C6 C7 N1 9.6(4)
C7 N1 C8 C9 -131.0(2)
Co N1 C8 C9 50.1(2)
C7 N1 C8 C13 106.6(2)
Co N1 C8 C13 -72.3(2)
N1 C8 C9 C10 -176.0(2)
C13 C8 C9 C10 -55.0(3)
C8 C9 C10 C11 57.4(3)
C9 C10 C11 C12 -58.5(3)
C10 C11 C12 C13 57.4(3)
N1 C8 C13 C12 174.9(2)
C9 C8 C13 C12 53.7(3)
C11 C12 C13 C8 -54.8(3)
Co O2 C14 C15 166.76(17)
Co O2 C14 C19 -14.4(3)
O2 C14 C15 C16 175.2(2)
C19 C14 C15 C16 -3.7(4)
C14 C15 C16 C17 2.1(4)
C15 C16 C17 C18 0.1(4)
C15 C16 C17 Cl2 -179.4(2)
C16 C17 C18 C19 -0.4(4)
Cl2 C17 C18 C19 179.03(19)
C17 C18 C19 C14 -1.4(4)
C17 C18 C19 C20 -178.6(2)
O2 C14 C19 C18 -175.6(2)
C15 C14 C19 C18 3.3(3)
O2 C14 C19 C20 1.5(4)
C15 C14 C19 C20 -179.6(2)
C21 N2 C20 C19 -177.1(2)
Co N2 C20 C19 0.0(3)
C18 C19 C20 N2 -176.6(2)
C14 C19 C20 N2 6.2(4)
C20 N2 C21 C26 101.2(3)
Co N2 C21 C26 -75.9(2)
C20 N2 C21 C22 -135.7(2)
Co N2 C21 C22 47.1(3)
N2 C21 C22 C23 -177.2(2)
C26 C21 C22 C23 -55.2(3)
C21 C22 C23 C24 56.8(3)
C22 C23 C24 C25 -58.0(3)
C23 C24 C25 C26 57.1(3)
N2 C21 C26 C25 176.9(2)
C22 C21 C26 C25 54.9(3)
C24 C25 C26 C21 -55.6(3)
